data_7052623
loop_
_publ_author_name
'Schwarzer, Anke'
'Kroke, Edwin'

_publ_section_title
;
 A series of aryl-/alkyl-substituted melems
;
_journal_issue 4
_journal_name_full 'New Journal of Chemistry'
_journal_page_first 953
_journal_paper_doi 10.1039/c0nj00989j
_journal_volume 35
_journal_year 2011
_chemical_formula_moiety 'C26 H30 N10, 0.5(C8 H10)'
_chemical_formula_sum 'C30 H35 N10'
_chemical_formula_weight 535.68
_chemical_name_common
;
1-Phenylamino-5,8-diethylamino-tri-s-triazin
;
_chemical_name_systematic
;
1-Phenylamino-5,8-diethylamino-tri-s-triazin
;
_space_group_IT_number 2
_symmetry_cell_setting triclinic
_symmetry_space_group_name_Hall '-P 1'
_symmetry_space_group_name_H-M 'P -1'
_atom_sites_solution_hydrogens geom
_atom_sites_solution_primary direct
_atom_sites_solution_secondary difmap
_audit_creation_method SHELXL-97
_cell_angle_alpha 83.288(7)
_cell_angle_beta 87.451(7)
_cell_angle_gamma 80.642(8)
_cell_formula_units_Z 2
_cell_length_a 9.3450(11)
_cell_length_b 10.0610(13)
_cell_length_c 14.9597(18)
_cell_measurement_reflns_used 2122
_cell_measurement_temperature 100(2)
_cell_measurement_theta_max 26.55
_cell_measurement_theta_min 2.35
_cell_volume 1377.8(3)
_computing_cell_refinement 'Bruker SMART (Bruker, 2007)'
_computing_data_collection 'Bruker SMART (Bruker, 2007)'
_computing_data_reduction 'Bruker SAINT (Bruker, 2007)'
_computing_molecular_graphics 'Ortep-3 (Farrugia, 1997)'
_computing_publication_material 'publCIF (Westrip, 2010)'
_computing_structure_refinement 'SHELXL-97 (Sheldrick, 2008)'
_computing_structure_solution 'SHELXS-97 (Sheldrick, 2008)'
_diffrn_ambient_temperature 100(2)
_diffrn_measured_fraction_theta_full 0.982
_diffrn_measured_fraction_theta_max 0.982
_diffrn_measurement_device_type 'CCD area detector'
_diffrn_measurement_method 'phi and omega scans'
_diffrn_radiation_monochromator graphite
_diffrn_radiation_source 'fine-focus sealed tube'
_diffrn_radiation_type MoK\a
_diffrn_radiation_wavelength 0.71073
_diffrn_reflns_av_R_equivalents 0.1007
_diffrn_reflns_av_sigmaI/netI 0.1171
_diffrn_reflns_limit_h_max 10
_diffrn_reflns_limit_h_min -11
_diffrn_reflns_limit_k_max 11
_diffrn_reflns_limit_k_min -11
_diffrn_reflns_limit_l_max 17
_diffrn_reflns_limit_l_min -17
_diffrn_reflns_number 18263
_diffrn_reflns_theta_full 25.00
_diffrn_reflns_theta_max 25.00
_diffrn_reflns_theta_min 2.06
_exptl_absorpt_coefficient_mu 0.082
_exptl_absorpt_correction_type none
_exptl_crystal_colour colorless
_exptl_crystal_density_diffrn 1.291
_exptl_crystal_density_method 'not measured'
_exptl_crystal_description plate
_exptl_crystal_F_000 570
_exptl_crystal_size_max 0.42
_exptl_crystal_size_mid 0.26
_exptl_crystal_size_min 0.05
_refine_diff_density_max 0.257
_refine_diff_density_min -0.302
_refine_diff_density_rms 0.061
_refine_ls_extinction_method none
_refine_ls_goodness_of_fit_ref 0.898
_refine_ls_hydrogen_treatment constr
_refine_ls_matrix_type full
_refine_ls_number_parameters 366
_refine_ls_number_reflns 4747
_refine_ls_number_restraints 0
_refine_ls_restrained_S_all 0.898
_refine_ls_R_factor_all 0.1502
_refine_ls_R_factor_gt 0.0596
_refine_ls_shift/su_max 0.000
_refine_ls_shift/su_mean 0.000
_refine_ls_structure_factor_coef Fsqd
_refine_ls_weighting_details 'calc w=1/[\s^2^(Fo^2^)+(0.0624P)^2^+0.0000P] where P=(Fo^2^+2Fc^2^)/3'
_refine_ls_weighting_scheme calc
_refine_ls_wR_factor_gt 0.1126
_refine_ls_wR_factor_ref 0.1317
_reflns_number_gt 2405
_reflns_number_total 4747
_reflns_threshold_expression >2sigma(I)
_cod_data_source_file c0nj00989j.txt
_cod_data_source_block ansc120
_cod_depositor_comments
;
The following automatic conversions were performed:
'_symmetry_cell_setting' value 'Triclinic' changed to 'triclinic'
according to '/home/saulius/struct/CIF-dictionaries/cif_core.dic'
dictionary named 'cif_core.dic' version 2.4.1 from 2010-06-29.

Automatic conversion script
Id: cif_fix_enum 1555 2011-01-17 13:19:09Z saulius 
;
_cod_database_code 7052623

loop_
_symmetry_equiv_pos_as_xyz
'x, y, z'
'-x, -y, -z'

loop_
_atom_site_label
_atom_site_type_symbol
_atom_site_fract_x
_atom_site_fract_y
_atom_site_fract_z
_atom_site_U_iso_or_equiv
_atom_site_adp_type
_atom_site_occupancy
_atom_site_symmetry_multiplicity
_atom_site_calc_flag
_atom_site_refinement_flags
_atom_site_disorder_assembly
_atom_site_disorder_group
C1 C 0.0487(3) 0.7372(3) 0.47708(18) 0.0169(7) Uani 1 1 d . . .
C2 C 0.1063(3) 0.7802(3) 0.32872(18) 0.0161(7) Uani 1 1 d . . .
C3 C 0.1513(3) 0.8458(3) 0.18157(18) 0.0180(7) Uani 1 1 d . . .
C4 C -0.0758(3) 0.9207(3) 0.23394(17) 0.0164(7) Uani 1 1 d . . .
C5 C -0.2959(3) 0.9923(3) 0.29893(18) 0.0181(7) Uani 1 1 d . . .
C6 C -0.1266(3) 0.8706(3) 0.39412(18) 0.0170(7) Uani 1 1 d . . .
C7 C 0.2313(3) 0.5950(3) 0.57577(17) 0.0178(7) Uani 1 1 d . . .
C8 C 0.3528(3) 0.6572(3) 0.57128(18) 0.0213(7) Uani 1 1 d . . .
H8 H 0.3454 0.7514 0.5521 0.026 Uiso 1 1 calc R . .
C9 C 0.4857(3) 0.5817(3) 0.59492(19) 0.0246(8) Uani 1 1 d . . .
H9 H 0.5700 0.6239 0.5904 0.030 Uiso 1 1 calc R . .
C10 C 0.4967(3) 0.4451(3) 0.62507(18) 0.0256(8) Uani 1 1 d . . .
H10 H 0.5875 0.3939 0.6430 0.031 Uiso 1 1 calc R . .
C11 C 0.3740(3) 0.3840(3) 0.6288(2) 0.0305(8) Uani 1 1 d . . .
H11 H 0.3807 0.2901 0.6486 0.037 Uiso 1 1 calc R . .
C12 C 0.2420(3) 0.4586(3) 0.60404(19) 0.0257(8) Uani 1 1 d . . .
H12 H 0.1582 0.4159 0.6065 0.031 Uiso 1 1 calc R . .
C13 C -0.0054(3) 0.6821(3) 0.63728(17) 0.0169(7) Uani 1 1 d . . .
C14 C -0.1174(3) 0.6072(3) 0.65030(19) 0.0225(7) Uani 1 1 d . . .
H14 H -0.1405 0.5570 0.6044 0.027 Uiso 1 1 calc R . .
C15 C -0.1955(3) 0.6062(3) 0.73094(19) 0.0257(8) Uani 1 1 d . . .
H15 H -0.2718 0.5538 0.7410 0.031 Uiso 1 1 calc R . .
C16 C -0.1633(3) 0.6811(3) 0.79723(19) 0.0247(8) Uani 1 1 d . . .
H16 H -0.2173 0.6798 0.8525 0.030 Uiso 1 1 calc R . .
C17 C -0.0527(3) 0.7574(3) 0.78310(19) 0.0256(8) Uani 1 1 d . . .
H17 H -0.0314 0.8097 0.8283 0.031 Uiso 1 1 calc R . .
C18 C 0.0269(3) 0.7575(3) 0.70281(18) 0.0232(7) Uani 1 1 d . . .
H18 H 0.1036 0.8093 0.6929 0.028 Uiso 1 1 calc R . .
C19 C 0.2131(3) 0.9180(3) 0.02330(18) 0.0229(8) Uani 1 1 d . . .
H19A H 0.1087 0.9196 0.0137 0.027 Uiso 1 1 calc R . .
H19B H 0.2687 0.8660 -0.0226 0.027 Uiso 1 1 calc R . .
C20 C 0.2449(3) 1.0617(3) 0.00989(19) 0.0287(8) Uani 1 1 d . . .
H20A H 0.1820 1.1166 0.0504 0.043 Uiso 1 1 calc R . .
H20B H 0.2267 1.0999 -0.0526 0.043 Uiso 1 1 calc R . .
H20C H 0.3467 1.0617 0.0232 0.043 Uiso 1 1 calc R . .
C21 C 0.4006(3) 0.7827(3) 0.12580(19) 0.0241(8) Uani 1 1 d . . .
H21A H 0.4258 0.7839 0.1893 0.029 Uiso 1 1 calc R . .
H21B H 0.4654 0.8353 0.0873 0.029 Uiso 1 1 calc R . .
C22 C 0.4274(3) 0.6373(3) 0.1034(2) 0.0340(9) Uani 1 1 d . . .
H22A H 0.3702 0.5827 0.1449 0.051 Uiso 1 1 calc R . .
H22B H 0.5307 0.6005 0.1092 0.051 Uiso 1 1 calc R . .
H22C H 0.3985 0.6349 0.0415 0.051 Uiso 1 1 calc R . .
C23 C -0.4819(3) 1.1167(3) 0.19869(18) 0.0228(7) Uani 1 1 d . . .
H23A H -0.5885 1.1225 0.1972 0.027 Uiso 1 1 calc R . .
H23B H -0.4380 1.0575 0.1531 0.027 Uiso 1 1 calc R . .
C24 C -0.4425(3) 1.2569(3) 0.1747(2) 0.0295(8) Uani 1 1 d . . .
H24A H -0.4838 1.3154 0.2204 0.044 Uiso 1 1 calc R . .
H24B H -0.4815 1.2952 0.1158 0.044 Uiso 1 1 calc R . .
H24C H -0.3367 1.2509 0.1722 0.044 Uiso 1 1 calc R . .
C25 C -0.5353(3) 1.0783(3) 0.36368(18) 0.0208(7) Uani 1 1 d . . .
H25A H -0.5882 1.1722 0.3548 0.025 Uiso 1 1 calc R . .
H25B H -0.4805 1.0684 0.4199 0.025 Uiso 1 1 calc R . .
C26 C -0.6445(3) 0.9806(3) 0.3744(2) 0.0330(8) Uani 1 1 d . . .
H26A H -0.6976 0.9881 0.3185 0.049 Uiso 1 1 calc R . .
H26B H -0.7130 1.0030 0.4240 0.049 Uiso 1 1 calc R . .
H26C H -0.5934 0.8877 0.3876 0.049 Uiso 1 1 calc R . .
N1 N 0.1450(2) 0.7155(2) 0.40865(14) 0.0185(6) Uani 1 1 d . . .
N2 N 0.1975(2) 0.7720(2) 0.25861(14) 0.0180(6) Uani 1 1 d . . .
N3 N 0.0179(2) 0.9167(2) 0.16484(14) 0.0185(6) Uani 1 1 d . . .
N4 N -0.2100(2) 0.9864(2) 0.22362(14) 0.0184(6) Uani 1 1 d . . .
N5 N -0.2586(2) 0.9407(2) 0.38371(14) 0.0187(6) Uani 1 1 d . . .
N6 N -0.0838(2) 0.8132(2) 0.47467(14) 0.0176(6) Uani 1 1 d . . .
N7 N -0.0324(2) 0.8582(2) 0.31909(14) 0.0163(6) Uani 1 1 d . . .
N8 N 0.0895(2) 0.6730(2) 0.55863(14) 0.0176(6) Uani 1 1 d . . .
N9 N 0.2497(2) 0.8485(2) 0.11289(14) 0.0197(6) Uani 1 1 d . . .
N10 N -0.4321(2) 1.0561(2) 0.28772(14) 0.0183(6) Uani 1 1 d . . .
C27 C 0.0731(3) 0.4538(3) 0.92191(19) 0.0265(8) Uani 1 1 d . . .
C28 C -0.0446(3) 0.3984(3) 0.9611(2) 0.0317(8) Uani 1 1 d . . .
H28 H -0.0764 0.3269 0.9351 0.038 Uiso 1 1 calc R . .
C29 C 0.1165(3) 0.5555(3) 0.9633(2) 0.0326(9) Uani 1 1 d . . .
H29 H 0.1978 0.5947 0.9391 0.039 Uiso 1 1 calc R . .
C30 C 0.1457(3) 0.4063(3) 0.8374(2) 0.0358(9) Uani 1 1 d . . .
H30A H 0.2109 0.4691 0.8124 0.054 Uiso 1 1 calc R . .
H30B H 0.0719 0.4033 0.7934 0.054 Uiso 1 1 calc R . .
H30C H 0.2016 0.3156 0.8512 0.054 Uiso 1 1 calc R . .

loop_
_atom_site_aniso_label
_atom_site_aniso_U_11
_atom_site_aniso_U_22
_atom_site_aniso_U_33
_atom_site_aniso_U_23
_atom_site_aniso_U_13
_atom_site_aniso_U_12
C1 0.0188(18) 0.0116(17) 0.0232(17) -0.0054(13) -0.0014(13) -0.0084(14)
C2 0.0150(17) 0.0141(17) 0.0224(17) -0.0055(13) -0.0038(13) -0.0086(13)
C3 0.0171(17) 0.0147(17) 0.0241(17) -0.0068(13) -0.0001(13) -0.0048(14)
C4 0.0213(18) 0.0098(17) 0.0207(17) -0.0034(13) -0.0030(13) -0.0077(14)
C5 0.0182(18) 0.0146(17) 0.0247(17) -0.0043(13) -0.0041(14) -0.0096(14)
C6 0.0147(17) 0.0157(18) 0.0225(17) -0.0047(13) 0.0009(13) -0.0068(14)
C7 0.0165(17) 0.0191(18) 0.0169(16) -0.0023(13) -0.0020(12) 0.0007(14)
C8 0.0184(18) 0.0189(19) 0.0289(17) -0.0071(14) -0.0036(13) -0.0058(14)
C9 0.0154(17) 0.025(2) 0.0364(19) -0.0088(15) -0.0019(14) -0.0069(15)
C10 0.0214(19) 0.026(2) 0.0271(18) -0.0076(15) -0.0033(14) 0.0065(15)
C11 0.026(2) 0.020(2) 0.042(2) 0.0023(15) 0.0007(15) 0.0014(16)
C12 0.0188(18) 0.0196(19) 0.0391(19) -0.0022(15) 0.0016(14) -0.0059(15)
C13 0.0136(16) 0.0155(18) 0.0206(16) -0.0010(13) -0.0017(12) 0.0006(13)
C14 0.0194(18) 0.0211(19) 0.0286(18) -0.0051(14) -0.0064(13) -0.0045(14)
C15 0.0179(18) 0.024(2) 0.0348(19) 0.0015(15) 0.0015(14) -0.0062(14)
C16 0.0210(18) 0.025(2) 0.0246(17) 0.0015(15) 0.0027(13) 0.0021(15)
C17 0.0255(19) 0.027(2) 0.0253(17) -0.0095(14) -0.0024(14) -0.0007(15)
C18 0.0213(18) 0.0209(19) 0.0300(18) -0.0047(14) 0.0011(14) -0.0098(14)
C19 0.0205(18) 0.023(2) 0.0251(17) -0.0018(14) 0.0017(13) -0.0052(15)
C20 0.035(2) 0.025(2) 0.0276(17) -0.0014(14) 0.0011(14) -0.0105(16)
C21 0.0167(18) 0.029(2) 0.0268(17) -0.0023(14) 0.0012(13) -0.0063(15)
C22 0.024(2) 0.031(2) 0.043(2) 0.0003(16) 0.0022(15) 0.0023(16)
C23 0.0155(17) 0.0241(19) 0.0268(17) -0.0025(14) -0.0019(13) 0.0032(14)
C24 0.029(2) 0.023(2) 0.0321(18) 0.0027(15) 0.0052(14) 0.0023(15)
C25 0.0165(17) 0.0195(18) 0.0259(17) -0.0050(13) 0.0013(13) -0.0001(14)
C26 0.032(2) 0.030(2) 0.041(2) -0.0100(16) 0.0080(15) -0.0165(16)
N1 0.0176(14) 0.0182(15) 0.0203(14) -0.0039(11) 0.0000(11) -0.0038(11)
N2 0.0180(14) 0.0166(15) 0.0201(13) -0.0023(11) 0.0002(11) -0.0051(11)
N3 0.0144(14) 0.0167(15) 0.0244(14) -0.0020(11) 0.0015(11) -0.0032(11)
N4 0.0147(14) 0.0159(14) 0.0250(14) -0.0045(11) 0.0003(11) -0.0018(11)
N5 0.0152(14) 0.0174(15) 0.0233(14) -0.0025(11) -0.0021(10) -0.0018(11)
N6 0.0143(14) 0.0166(15) 0.0223(13) -0.0030(11) -0.0018(10) -0.0024(11)
N7 0.0134(14) 0.0142(14) 0.0213(13) -0.0021(11) -0.0017(10) -0.0017(11)
N8 0.0137(14) 0.0170(15) 0.0221(13) -0.0017(11) 0.0005(10) -0.0032(11)
N9 0.0142(14) 0.0224(15) 0.0221(13) 0.0002(11) -0.0008(11) -0.0032(11)
N10 0.0162(15) 0.0178(15) 0.0214(13) -0.0023(11) -0.0015(10) -0.0039(11)
C27 0.0273(19) 0.0219(19) 0.0308(18) 0.0009(15) -0.0086(15) -0.0055(15)
C28 0.039(2) 0.023(2) 0.037(2) -0.0028(16) -0.0116(16) -0.0166(17)
C29 0.034(2) 0.033(2) 0.035(2) 0.0011(16) -0.0027(16) -0.0198(17)
C30 0.038(2) 0.030(2) 0.040(2) -0.0029(16) -0.0039(16) -0.0061(17)

loop_
_atom_type_symbol
_atom_type_description
_atom_type_scat_dispersion_real
_atom_type_scat_dispersion_imag
_atom_type_scat_source
C C 0.0033 0.0016 'International Tables Vol C Tables 4.2.6.8 and 6.1.1.4'
H H 0.0000 0.0000 'International Tables Vol C Tables 4.2.6.8 and 6.1.1.4'
N N 0.0061 0.0033 'International Tables Vol C Tables 4.2.6.8 and 6.1.1.4'

loop_
_geom_angle_atom_site_label_1
_geom_angle_atom_site_label_2
_geom_angle_atom_site_label_3
_geom_angle
_geom_angle_site_symmetry_1
_geom_angle_site_symmetry_3
_geom_angle_publ_flag
N6 C1 N1 128.4(3) . . ?
N6 C1 N8 115.7(2) . . ?
N1 C1 N8 115.9(3) . . ?
N2 C2 N1 120.4(3) . . ?
N2 C2 N7 120.1(2) . . ?
N1 C2 N7 119.5(2) . . ?
N2 C3 N9 116.1(3) . . ?
N2 C3 N3 127.6(2) . . ?
N9 C3 N3 116.3(2) . . ?
N3 C4 N4 120.5(2) . . ?
N3 C4 N7 120.0(3) . . ?
N4 C4 N7 119.5(2) . . ?
N10 C5 N5 116.8(2) . . ?
N10 C5 N4 116.2(2) . . ?
N5 C5 N4 127.0(3) . . ?
N6 C6 N5 120.4(2) . . ?
N6 C6 N7 120.3(3) . . ?
N5 C6 N7 119.3(2) . . ?
C12 C7 C8 120.2(3) . . ?
C12 C7 N8 118.7(3) . . ?
C8 C7 N8 120.9(3) . . ?
C7 C8 C9 119.6(3) . . ?
C7 C8 H8 120.2 . . ?
C9 C8 H8 120.2 . . ?
C8 C9 C10 120.5(3) . . ?
C8 C9 H9 119.8 . . ?
C10 C9 H9 119.8 . . ?
C11 C10 C9 119.2(3) . . ?
C11 C10 H10 120.4 . . ?
C9 C10 H10 120.4 . . ?
C12 C11 C10 120.4(3) . . ?
C12 C11 H11 119.8 . . ?
C10 C11 H11 119.8 . . ?
C7 C12 C11 120.1(3) . . ?
C7 C12 H12 119.9 . . ?
C11 C12 H12 119.9 . . ?
C18 C13 C14 120.8(3) . . ?
C18 C13 N8 118.2(2) . . ?
C14 C13 N8 120.7(3) . . ?
C13 C14 C15 119.1(3) . . ?
C13 C14 H14 120.4 . . ?
C15 C14 H14 120.4 . . ?
C14 C15 C16 120.4(3) . . ?
C14 C15 H15 119.8 . . ?
C16 C15 H15 119.8 . . ?
C17 C16 C15 120.1(3) . . ?
C17 C16 H16 119.9 . . ?
C15 C16 H16 119.9 . . ?
C16 C17 C18 119.7(3) . . ?
C16 C17 H17 120.1 . . ?
C18 C17 H17 120.1 . . ?
C13 C18 C17 119.8(3) . . ?
C13 C18 H18 120.1 . . ?
C17 C18 H18 120.1 . . ?
N9 C19 C20 113.3(2) . . ?
N9 C19 H19A 108.9 . . ?
C20 C19 H19A 108.9 . . ?
N9 C19 H19B 108.9 . . ?
C20 C19 H19B 108.9 . . ?
H19A C19 H19B 107.7 . . ?
C19 C20 H20A 109.5 . . ?
C19 C20 H20B 109.5 . . ?
H20A C20 H20B 109.5 . . ?
C19 C20 H20C 109.5 . . ?
H20A C20 H20C 109.5 . . ?
H20B C20 H20C 109.5 . . ?
N9 C21 C22 112.9(2) . . ?
N9 C21 H21A 109.0 . . ?
C22 C21 H21A 109.0 . . ?
N9 C21 H21B 109.0 . . ?
C22 C21 H21B 109.0 . . ?
H21A C21 H21B 107.8 . . ?
C21 C22 H22A 109.5 . . ?
C21 C22 H22B 109.5 . . ?
H22A C22 H22B 109.5 . . ?
C21 C22 H22C 109.5 . . ?
H22A C22 H22C 109.5 . . ?
H22B C22 H22C 109.5 . . ?
N10 C23 C24 112.3(2) . . ?
N10 C23 H23A 109.2 . . ?
C24 C23 H23A 109.2 . . ?
N10 C23 H23B 109.2 . . ?
C24 C23 H23B 109.2 . . ?
H23A C23 H23B 107.9 . . ?
C23 C24 H24A 109.5 . . ?
C23 C24 H24B 109.5 . . ?
H24A C24 H24B 109.5 . . ?
C23 C24 H24C 109.5 . . ?
H24A C24 H24C 109.5 . . ?
H24B C24 H24C 109.5 . . ?
N10 C25 C26 113.2(2) . . ?
N10 C25 H25A 108.9 . . ?
C26 C25 H25A 108.9 . . ?
N10 C25 H25B 108.9 . . ?
C26 C25 H25B 108.9 . . ?
H25A C25 H25B 107.8 . . ?
C25 C26 H26A 109.5 . . ?
C25 C26 H26B 109.5 . . ?
H26A C26 H26B 109.5 . . ?
C25 C26 H26C 109.5 . . ?
H26A C26 H26C 109.5 . . ?
H26B C26 H26C 109.5 . . ?
C2 N1 C1 116.0(2) . . ?
C2 N2 C3 116.2(2) . . ?
C4 N3 C3 116.2(2) . . ?
C4 N4 C5 116.5(2) . . ?
C6 N5 C5 116.8(2) . . ?
C6 N6 C1 115.7(2) . . ?
C4 N7 C6 120.6(2) . . ?
C4 N7 C2 119.5(2) . . ?
C6 N7 C2 119.9(2) . . ?
C1 N8 C7 123.7(2) . . ?
C1 N8 C13 121.9(2) . . ?
C7 N8 C13 114.3(2) . . ?
C3 N9 C19 122.4(2) . . ?
C3 N9 C21 120.7(2) . . ?
C19 N9 C21 116.9(2) . . ?
C5 N10 C23 120.7(2) . . ?
C5 N10 C25 122.5(2) . . ?
C23 N10 C25 116.6(2) . . ?
C29 C27 C28 116.8(3) . . ?
C29 C27 C30 122.3(3) . . ?
C28 C27 C30 120.9(3) . . ?
C29 C28 C27 121.7(3) 2_567 . ?
C29 C28 H28 119.1 2_567 . ?
C27 C28 H28 119.1 . . ?
C28 C29 C27 121.5(3) 2_567 . ?
C28 C29 H29 119.3 2_567 . ?
C27 C29 H29 119.3 . . ?
C27 C30 H30A 109.5 . . ?
C27 C30 H30B 109.5 . . ?
H30A C30 H30B 109.5 . . ?
C27 C30 H30C 109.5 . . ?
H30A C30 H30C 109.5 . . ?
H30B C30 H30C 109.5 . . ?

loop_
_geom_bond_atom_site_label_1
_geom_bond_atom_site_label_2
_geom_bond_distance
_geom_bond_site_symmetry_2
_geom_bond_publ_flag
C1 N6 1.345(3) . ?
C1 N1 1.346(3) . ?
C1 N8 1.352(3) . ?
C2 N2 1.323(3) . ?
C2 N1 1.328(3) . ?
C2 N7 1.405(3) . ?
C3 N2 1.344(3) . ?
C3 N9 1.349(3) . ?
C3 N3 1.350(3) . ?
C4 N3 1.325(3) . ?
C4 N4 1.325(3) . ?
C4 N7 1.399(3) . ?
C5 N10 1.338(3) . ?
C5 N5 1.351(3) . ?
C5 N4 1.355(3) . ?
C6 N6 1.323(3) . ?
C6 N5 1.323(3) . ?
C6 N7 1.400(3) . ?
C7 C12 1.376(4) . ?
C7 C8 1.379(4) . ?
C7 N8 1.443(3) . ?
C8 C9 1.383(4) . ?
C8 H8 0.9500 . ?
C9 C10 1.384(4) . ?
C9 H9 0.9500 . ?
C10 C11 1.382(4) . ?
C10 H10 0.9500 . ?
C11 C12 1.377(4) . ?
C11 H11 0.9500 . ?
C12 H12 0.9500 . ?
C13 C18 1.379(4) . ?
C13 C14 1.380(4) . ?
C13 N8 1.444(3) . ?
C14 C15 1.382(4) . ?
C14 H14 0.9500 . ?
C15 C16 1.384(4) . ?
C15 H15 0.9500 . ?
C16 C17 1.379(4) . ?
C16 H16 0.9500 . ?
C17 C18 1.385(4) . ?
C17 H17 0.9500 . ?
C18 H18 0.9500 . ?
C19 N9 1.465(3) . ?
C19 C20 1.511(4) . ?
C19 H19A 0.9900 . ?
C19 H19B 0.9900 . ?
C20 H20A 0.9800 . ?
C20 H20B 0.9800 . ?
C20 H20C 0.9800 . ?
C21 N9 1.468(3) . ?
C21 C22 1.517(4) . ?
C21 H21A 0.9900 . ?
C21 H21B 0.9900 . ?
C22 H22A 0.9800 . ?
C22 H22B 0.9800 . ?
C22 H22C 0.9800 . ?
C23 N10 1.461(3) . ?
C23 C24 1.514(4) . ?
C23 H23A 0.9900 . ?
C23 H23B 0.9900 . ?
C24 H24A 0.9800 . ?
C24 H24B 0.9800 . ?
C24 H24C 0.9800 . ?
C25 N10 1.470(3) . ?
C25 C26 1.519(4) . ?
C25 H25A 0.9900 . ?
C25 H25B 0.9900 . ?
C26 H26A 0.9800 . ?
C26 H26B 0.9800 . ?
C26 H26C 0.9800 . ?
C27 C29 1.379(4) . ?
C27 C28 1.389(4) . ?
C27 C30 1.498(4) . ?
C28 C29 1.378(4) 2_567 ?
C28 H28 0.9500 . ?
C29 C28 1.378(4) 2_567 ?
C29 H29 0.9500 . ?
C30 H30A 0.9800 . ?
C30 H30B 0.9800 . ?
C30 H30C 0.9800 . ?

loop_
_geom_torsion_atom_site_label_1
_geom_torsion_atom_site_label_2
_geom_torsion_atom_site_label_3
_geom_torsion_atom_site_label_4
_geom_torsion
_geom_torsion_site_symmetry_1
_geom_torsion_site_symmetry_2
_geom_torsion_site_symmetry_3
_geom_torsion_site_symmetry_4
_geom_torsion_publ_flag
C12 C7 C8 C9 0.3(4) . . . . ?
N8 C7 C8 C9 174.9(2) . . . . ?
C7 C8 C9 C10 -1.6(4) . . . . ?
C8 C9 C10 C11 1.9(4) . . . . ?
C9 C10 C11 C12 -0.9(4) . . . . ?
C8 C7 C12 C11 0.6(4) . . . . ?
N8 C7 C12 C11 -174.1(3) . . . . ?
C10 C11 C12 C7 -0.4(4) . . . . ?
C18 C13 C14 C15 -1.3(4) . . . . ?
N8 C13 C14 C15 172.6(3) . . . . ?
C13 C14 C15 C16 1.0(4) . . . . ?
C14 C15 C16 C17 0.1(4) . . . . ?
C15 C16 C17 C18 -0.8(4) . . . . ?
C14 C13 C18 C17 0.6(4) . . . . ?
N8 C13 C18 C17 -173.5(3) . . . . ?
C16 C17 C18 C13 0.5(4) . . . . ?
N2 C2 N1 C1 175.8(2) . . . . ?
N7 C2 N1 C1 -4.0(4) . . . . ?
N6 C1 N1 C2 2.0(4) . . . . ?
N8 C1 N1 C2 -179.0(2) . . . . ?
N1 C2 N2 C3 -177.0(2) . . . . ?
N7 C2 N2 C3 2.7(4) . . . . ?
N9 C3 N2 C2 173.3(2) . . . . ?
N3 C3 N2 C2 -7.1(4) . . . . ?
N4 C4 N3 C3 -179.1(2) . . . . ?
N7 C4 N3 C3 2.5(4) . . . . ?
N2 C3 N3 C4 4.4(4) . . . . ?
N9 C3 N3 C4 -176.0(2) . . . . ?
N3 C4 N4 C5 -176.1(2) . . . . ?
N7 C4 N4 C5 2.3(4) . . . . ?
N10 C5 N4 C4 -178.6(2) . . . . ?
N5 C5 N4 C4 1.4(4) . . . . ?
N6 C6 N5 C5 -177.8(2) . . . . ?
N7 C6 N5 C5 2.5(4) . . . . ?
N10 C5 N5 C6 176.1(2) . . . . ?
N4 C5 N5 C6 -3.9(4) . . . . ?
N5 C6 N6 C1 175.9(3) . . . . ?
N7 C6 N6 C1 -4.4(4) . . . . ?
N1 C1 N6 C6 2.3(4) . . . . ?
N8 C1 N6 C6 -176.7(2) . . . . ?
N3 C4 N7 C6 175.0(2) . . . . ?
N4 C4 N7 C6 -3.5(4) . . . . ?
N3 C4 N7 C2 -6.3(4) . . . . ?
N4 C4 N7 C2 175.3(2) . . . . ?
N6 C6 N7 C4 -178.8(2) . . . . ?
N5 C6 N7 C4 0.9(4) . . . . ?
N6 C6 N7 C2 2.5(4) . . . . ?
N5 C6 N7 C2 -177.8(2) . . . . ?
N2 C2 N7 C4 3.5(4) . . . . ?
N1 C2 N7 C4 -176.8(2) . . . . ?
N2 C2 N7 C6 -177.7(2) . . . . ?
N1 C2 N7 C6 2.0(4) . . . . ?
N6 C1 N8 C7 -175.4(2) . . . . ?
N1 C1 N8 C7 5.5(4) . . . . ?
N6 C1 N8 C13 1.9(4) . . . . ?
N1 C1 N8 C13 -177.2(2) . . . . ?
C12 C7 N8 C1 -117.9(3) . . . . ?
C8 C7 N8 C1 67.5(4) . . . . ?
C12 C7 N8 C13 64.6(3) . . . . ?
C8 C7 N8 C13 -110.0(3) . . . . ?
C18 C13 N8 C1 -108.2(3) . . . . ?
C14 C13 N8 C1 77.7(4) . . . . ?
C18 C13 N8 C7 69.3(3) . . . . ?
C14 C13 N8 C7 -104.7(3) . . . . ?
N2 C3 N9 C19 176.4(2) . . . . ?
N3 C3 N9 C19 -3.2(4) . . . . ?
N2 C3 N9 C21 -4.7(4) . . . . ?
N3 C3 N9 C21 175.7(2) . . . . ?
C20 C19 N9 C3 94.0(3) . . . . ?
C20 C19 N9 C21 -85.0(3) . . . . ?
C22 C21 N9 C3 92.1(3) . . . . ?
C22 C21 N9 C19 -88.9(3) . . . . ?
N5 C5 N10 C23 179.2(2) . . . . ?
N4 C5 N10 C23 -0.8(4) . . . . ?
N5 C5 N10 C25 3.9(4) . . . . ?
N4 C5 N10 C25 -176.0(2) . . . . ?
C24 C23 N10 C5 -83.4(3) . . . . ?
C24 C23 N10 C25 92.1(3) . . . . ?
C26 C25 N10 C5 -102.4(3) . . . . ?
C26 C25 N10 C23 82.2(3) . . . . ?
C29 C27 C28 C29 1.2(5) . . . 2_567 ?
C30 C27 C28 C29 -177.3(3) . . . 2_567 ?
C28 C27 C29 C28 -1.2(5) . . . 2_567 ?
C30 C27 C29 C28 177.3(3) . . . 2_567 ?
